data_1576996
loop_
_publ_author_name
'George, Malini'
'Knyazev, Daniil A.'
'Swiatek, Kamil'
'von K&#xf6;ller, Heinrich F'
'Werz, Daniel B.'

_publ_section_title
;
 Dimerisation of aryl-substituted bicyclobutanes (BCBs): revealing a new
 mode of 1,3-dipolar background reactivity.
;
_journal_issue 20
_journal_name_full 'Chemical science'
_journal_page_first 10159
_journal_page_last 10167
_journal_paper_doi 10.1039/d6sc01258b
_journal_volume 17
_journal_year 2026
_chemical_formula_moiety 'C42 H32 O2'
_chemical_formula_sum 'C42 H32 O2'
_chemical_formula_weight 568.67
_space_group_crystal_system triclinic
_space_group_IT_number 2
_space_group_name_Hall '-P 1'
_space_group_name_H-M_alt 'P -1'
_atom_sites_solution_hydrogens geom
_atom_sites_solution_primary direct
_audit_creation_method
;FinalCif V143 by Daniel Kratzert, Freiburg 2025, 
https://dkratzert.de/finalcif.html
;
_audit_update_record
;
2025-06-23 deposited with the CCDC.	2026-03-31 downloaded from the CCDC.
;
_cell_angle_alpha 67.520(19)
_cell_angle_beta 69.114(15)
_cell_angle_gamma 69.485(12)
_cell_formula_units_Z 2
_cell_length_a 10.793(10)
_cell_length_b 11.439(10)
_cell_length_c 14.225(13)
_cell_measurement_reflns_used 6013
_cell_measurement_temperature 100(2)
_cell_measurement_theta_max 26.434
_cell_measurement_theta_min 2.28
_cell_volume 1469(2)
_computing_cell_refinement 'SAINT V8.41'
_computing_data_collection 'Bruker BIS 2018.9.0.3/05-Dec-2018 and APEX6_2024.9-1'
_computing_data_reduction 'SAINT V8.41'
_computing_structure_refinement 'SHELXL-2019/2 (Sheldrick, 2019)'
_computing_structure_solution 'SHELXT 2018/2 (Sheldrick, 2018)'
_diffrn_ambient_environment N~2~
_diffrn_ambient_temperature 100(2)
_diffrn_detector CCD
_diffrn_detector_area_resol_mean 8.3
_diffrn_detector_type 'Bruker APEXII'
_diffrn_measured_fraction_theta_full 0.999
_diffrn_measured_fraction_theta_max 0.991
_diffrn_measurement_device 'three-circle diffractometer'
_diffrn_measurement_device_type 'Bruker APEX2 QUAZAR'
_diffrn_measurement_method '\w and \f scans'
_diffrn_measurement_specimen_support 'MiTeGen micromount'
_diffrn_radiation_monochromator 'mirror optics'
_diffrn_radiation_probe x-ray
_diffrn_radiation_type MoK\a
_diffrn_radiation_wavelength 0.71073
_diffrn_reflns_av_R_equivalents 0.0708
_diffrn_reflns_av_unetI/netI 0.0616
_diffrn_reflns_Laue_measured_fraction_full 0.999
_diffrn_reflns_Laue_measured_fraction_max 0.991
_diffrn_reflns_limit_h_max 13
_diffrn_reflns_limit_h_min -13
_diffrn_reflns_limit_k_max 14
_diffrn_reflns_limit_k_min -14
_diffrn_reflns_limit_l_max 17
_diffrn_reflns_limit_l_min -17
_diffrn_reflns_number 28054
_diffrn_reflns_point_group_measured_fraction_full 0.999
_diffrn_reflns_point_group_measured_fraction_max 0.991
_diffrn_reflns_theta_full 25.242
_diffrn_reflns_theta_max 26.594
_diffrn_reflns_theta_min 1.603
_diffrn_source 'microfocus sealed X-ray tube'
_diffrn_source_current 0.6
_diffrn_source_type 'Incoatec I\ms'
_diffrn_source_voltage 50.0
_exptl_absorpt_coefficient_mu 0.077
_exptl_absorpt_correction_T_max 0.7454
_exptl_absorpt_correction_T_min 0.5417
_exptl_absorpt_correction_type multi-scan
_exptl_absorpt_process_details
;SADABS-2016/2 - Bruker AXS area detector scaling and absorption correction: 
Krause, L., Herbst-Irmer, R., Sheldrick G.M. & Stalke D., J. Appl. Cryst. 48 
(2015) 3-10
;
_exptl_crystal_colour colourless
_exptl_crystal_density_diffrn 1.286
_exptl_crystal_description block
_exptl_crystal_F_000 600
_exptl_crystal_recrystallization_method
'Crystals were obtained at room temperature by slow diffusion of heptane into asolution of the compound dissolved in chloroform by the aid of layering.'
_exptl_crystal_size_max 0.445
_exptl_crystal_size_mid 0.174
_exptl_crystal_size_min 0.168
_refine_diff_density_max 0.288
_refine_diff_density_min -0.316
_refine_diff_density_rms 0.050
_refine_ls_extinction_method none
_refine_ls_goodness_of_fit_ref 1.032
_refine_ls_hydrogen_treatment constr
_refine_ls_matrix_type full
_refine_ls_number_parameters 543
_refine_ls_number_reflns 6085
_refine_ls_number_restraints 2582
_refine_ls_restrained_S_all 0.994
_refine_ls_R_factor_all 0.0970
_refine_ls_R_factor_gt 0.0584
_refine_ls_shift/su_max 0.000
_refine_ls_shift/su_mean 0.000
_refine_ls_structure_factor_coef Fsqd
_refine_ls_weighting_details 'w=1/[\s^2^(Fo^2^)+(0.0446P)^2^+1.4473P] where P=(Fo^2^+2Fc^2^)/3'
_refine_ls_weighting_scheme calc
_refine_ls_wR_factor_gt 0.1367
_refine_ls_wR_factor_ref 0.1625
_reflns_Friedel_coverage 0.000
_reflns_number_gt 4113
_reflns_number_total 6085
_reflns_threshold_expression 'I > 2\s(I)'
_cod_data_source_file d6sc01258b2.cif
_cod_data_source_block Werz_MG507F1R_APEX_a
_cod_depositor_comments 'Adding full bibliography for 1576995--1576999.cif.'
_cod_database_code 1576996
_shelx_shelxl_version_number 2019/3
_shelx_space_group_comment
;
The symmetry employed for this shelxl refinement is uniquely defined
by the following loop, which should always be used as a source of
symmetry information in preference to the above space-group names.
They are only intended as comments.
;
_shelx_estimated_absorpt_t_min 0.966
_shelx_estimated_absorpt_t_max 0.987
_olex2_diffrn_ambient_temperature_device 'Oxford Cryostream 800'

loop_
_space_group_symop_operation_xyz
'x, y, z'
'-x, -y, -z'

loop_
_atom_site_label
_atom_site_type_symbol
_atom_site_fract_x
_atom_site_fract_y
_atom_site_fract_z
_atom_site_U_iso_or_equiv
_atom_site_adp_type
_atom_site_occupancy
_atom_site_site_symmetry_order
_atom_site_calc_flag
_atom_site_refinement_flags_posn
_atom_site_refinement_flags_adp
_atom_site_refinement_flags_occupancy
_atom_site_disorder_assembly
_atom_site_disorder_group
O1 O -0.0216(2) 0.6023(2) 0.67393(17) 0.0591(6) Uani 1 1 d . . . . .
O2 O 0.4387(2) 0.63455(17) 0.16038(15) 0.0462(5) Uani 1 1 d . . . . .
C1 C 0.2875(2) 0.49334(19) 0.44466(18) 0.0254(5) Uani 1 1 d . . . . .
C4 C 0.6347(3) 0.2496(2) 0.3810(2) 0.0377(6) Uani 1 1 d . . . . .
H4 H 0.720814 0.243083 0.330410 0.045 Uiso 1 1 calc R U . . .
C5 C 0.6082(3) 0.1410(2) 0.4649(2) 0.0417(7) Uani 1 1 d . . . . .
H5 H 0.676205 0.060652 0.471178 0.050 Uiso 1 1 calc R U . . .
C6 C 0.4833(2) 0.1484(2) 0.5399(2) 0.0373(6) Uani 1 1 d . . . . .
H6 H 0.464832 0.073632 0.596838 0.045 Uiso 1 1 calc R U . . .
C7 C 0.3850(2) 0.2679(2) 0.5300(2) 0.0292(5) Uani 1 1 d . . . . .
C8 C 0.2421(2) 0.2957(2) 0.60120(19) 0.0274(5) Uani 1 1 d D . . . .
C9 C 0.2377(3) 0.3207(2) 0.7021(2) 0.0370(6) Uani 1 1 d . . . . .
H9A H 0.326363 0.284918 0.720984 0.044 Uiso 1 1 calc R U . . .
H9B H 0.162732 0.292995 0.763347 0.044 Uiso 1 1 calc R U . . .
C10 C 0.2064(3) 0.4704(2) 0.64613(19) 0.0321(5) Uani 1 1 d . . . . .
H10 H 0.289204 0.504162 0.624814 0.039 Uiso 1 1 calc R U . . .
C11 C 0.1883(2) 0.44698(19) 0.55219(18) 0.0257(5) Uani 1 1 d . . . . .
H11 H 0.090760 0.473325 0.549237 0.031 Uiso 1 1 calc R U . . .
C12 C 0.2339(2) 0.5460(2) 0.34357(18) 0.0273(5) Uani 1 1 d . . . . .
H12A H 0.287303 0.496578 0.291880 0.033 Uiso 1 1 calc R U . . .
H12B H 0.134755 0.553941 0.359029 0.033 Uiso 1 1 calc R U . . .
C13 C 0.2687(2) 0.6775(2) 0.31359(18) 0.0271(5) Uani 1 1 d . . . . .
H13 H 0.185154 0.751965 0.313338 0.032 Uiso 1 1 calc R U . . .
C14 C 0.3142(2) 0.6300(2) 0.41780(19) 0.0280(5) Uani 1 1 d . . . . .
H14A H 0.253797 0.678795 0.468823 0.034 Uiso 1 1 calc R U . . .
H14B H 0.411362 0.626590 0.406087 0.034 Uiso 1 1 calc R U . . .
C15 C 0.0832(3) 0.5530(2) 0.7037(2) 0.0420(7) Uani 1 1 d D . . . .
C16 C 0.3829(2) 0.7071(2) 0.21584(19) 0.0298(5) Uani 1 1 d . . . . .
C2 C 0.4109(2) 0.3769(2) 0.44562(19) 0.0264(5) Uani 1 1 d . . . . .
C3 C 0.5362(2) 0.3682(2) 0.3704(2) 0.0311(5) Uani 1 1 d . . . . .
H3 H 0.554298 0.442230 0.312408 0.037 Uiso 1 1 calc R U . . .
C1_1 C 0.169(2) 0.1952(19) 0.6181(18) 0.029(2) Uani 0.486(3) 1 d D U P A 1
C2_1 C 0.102(2) 0.2062(15) 0.5472(15) 0.031(2) Uani 0.486(3) 1 d D U P A 1
H2_1 H 0.101430 0.278719 0.485464 0.038 Uiso 0.486(3) 1 calc R U P A 1
C3_1 C 0.0340(16) 0.1120(12) 0.5651(11) 0.029(2) Uani 0.486(3) 1 d D U P A 1
H3_1 H -0.011679 0.120098 0.516083 0.035 Uiso 0.486(3) 1 calc R U P A 1
C4_1 C 0.0349(15) 0.0071(12) 0.6555(10) 0.033(2) Uani 0.486(3) 1 d D U P A 1
H4_1 H -0.010191 -0.057582 0.668609 0.040 Uiso 0.486(3) 1 calc R U P A 1
C5_1 C 0.1012(16) -0.0042(14) 0.7271(12) 0.036(2) Uani 0.486(3) 1 d D U P A 1
H5_1 H 0.099729 -0.075725 0.789600 0.043 Uiso 0.486(3) 1 calc R U P A 1
C6_1 C 0.169(2) 0.0879(17) 0.7083(16) 0.034(2) Uani 0.486(3) 1 d D U P A 1
H6_1 H 0.216648 0.078175 0.756883 0.040 Uiso 0.486(3) 1 calc R U P A 1
C1_2 C 0.158(2) 0.2069(17) 0.6143(17) 0.030(2) Uani 0.514(3) 1 d D U P A 2
C2_2 C 0.101(2) 0.2269(14) 0.5333(13) 0.028(2) Uani 0.514(3) 1 d D U P A 2
H2_2 H 0.108769 0.301114 0.473127 0.034 Uiso 0.514(3) 1 calc R U P A 2
C3_2 C 0.0342(17) 0.1391(12) 0.5403(11) 0.034(2) Uani 0.514(3) 1 d D U P A 2
H3_2 H -0.003705 0.154197 0.484618 0.041 Uiso 0.514(3) 1 calc R U P A 2
C4_2 C 0.0214(13) 0.0296(11) 0.6272(10) 0.032(2) Uani 0.514(3) 1 d D U P A 2
H4_2 H -0.025469 -0.029370 0.631225 0.039 Uiso 0.514(3) 1 calc R U P A 2
C5_2 C 0.0777(15) 0.0077(14) 0.7074(12) 0.039(2) Uani 0.514(3) 1 d D U P A 2
H5_2 H 0.071657 -0.067935 0.766419 0.047 Uiso 0.514(3) 1 calc R U P A 2
C6_2 C 0.1436(18) 0.0963(17) 0.7019(16) 0.036(2) Uani 0.514(3) 1 d D U P A 2
H6_2 H 0.179579 0.081577 0.758593 0.043 Uiso 0.514(3) 1 calc R U P A 2
C1_3 C 0.0621(6) 0.5936(6) 0.7957(5) 0.0270(13) Uani 0.486(3) 1 d D U P A 1
C2_3 C -0.0529(5) 0.6898(4) 0.8285(4) 0.0293(11) Uani 0.486(3) 1 d D U P A 1
H2_3 H -0.125254 0.726215 0.794633 0.035 Uiso 0.486(3) 1 calc R U P A 1
C3_3 C -0.0594(5) 0.7303(4) 0.9095(4) 0.0301(11) Uani 0.486(3) 1 d D U P A 1
H3_3 H -0.136920 0.794813 0.931886 0.036 Uiso 0.486(3) 1 calc R U P A 1
C4_3 C 0.0481(7) 0.6771(7) 0.9604(6) 0.0291(13) Uani 0.486(3) 1 d D U P A 1
C5_3 C 0.0456(5) 0.7207(5) 1.0424(4) 0.0340(11) Uani 0.486(3) 1 d D U P A 1
H5_3 H -0.028451 0.788877 1.062844 0.041 Uiso 0.486(3) 1 calc R U P A 1
C6_3 C 0.1491(6) 0.6653(7) 1.0918(5) 0.0373(13) Uani 0.486(3) 1 d D U P A 1
H6_3 H 0.145859 0.695573 1.146435 0.045 Uiso 0.486(3) 1 calc R U P A 1
C7_3 C 0.2604(6) 0.5640(5) 1.0635(4) 0.0371(12) Uani 0.486(3) 1 d D U P A 1
H7_3 H 0.330943 0.525880 1.099244 0.045 Uiso 0.486(3) 1 calc R U P A 1
C8_3 C 0.2664(5) 0.5208(5) 0.9839(4) 0.0317(11) Uani 0.486(3) 1 d D U P A 1
H8_3 H 0.341538 0.452654 0.964656 0.038 Uiso 0.486(3) 1 calc R U P A 1
C9_3 C 0.1614(5) 0.5768(5) 0.9300(4) 0.0273(11) Uani 0.486(3) 1 d D U P A 1
C10_3 C 0.1666(6) 0.5384(5) 0.8444(4) 0.0274(11) Uani 0.486(3) 1 d D U P A 1
H10_3 H 0.243056 0.473835 0.820940 0.033 Uiso 0.486(3) 1 calc R U P A 1
C1_4 C 0.1156(6) 0.5595(5) 0.8010(5) 0.0266(13) Uani 0.514(3) 1 d D U P A 2
C2_4 C 0.2280(5) 0.4822(5) 0.8459(4) 0.0282(11) Uani 0.514(3) 1 d D U P A 2
H2_4 H 0.291620 0.413570 0.818661 0.034 Uiso 0.514(3) 1 calc R U P A 2
C3_4 C 0.2463(5) 0.5046(4) 0.9276(4) 0.0317(10) Uani 0.514(3) 1 d D U P A 2
H3_4 H 0.322295 0.451939 0.956006 0.038 Uiso 0.514(3) 1 calc R U P A 2
C4_4 C 0.1523(5) 0.6060(5) 0.9698(4) 0.0311(11) Uani 0.514(3) 1 d D U P A 2
C5_4 C 0.1739(6) 0.6348(6) 1.0506(5) 0.0373(13) Uani 0.514(3) 1 d D U P A 2
H5_4 H 0.249283 0.583058 1.079990 0.045 Uiso 0.514(3) 1 calc R U P A 2
C6_4 C 0.0846(6) 0.7382(5) 1.0860(4) 0.0380(12) Uani 0.514(3) 1 d D U P A 2
H6_4 H 0.099629 0.758205 1.139356 0.046 Uiso 0.514(3) 1 calc R U P A 2
C7_4 C -0.0296(5) 0.8156(5) 1.0440(4) 0.0380(12) Uani 0.514(3) 1 d D U P A 2
H7_4 H -0.089750 0.887307 1.068753 0.046 Uiso 0.514(3) 1 calc R U P A 2
C8_4 C -0.0530(5) 0.7866(4) 0.9678(4) 0.0345(11) Uani 0.514(3) 1 d D U P A 2
H8_4 H -0.131100 0.836915 0.941477 0.041 Uiso 0.514(3) 1 calc R U P A 2
C9_4 C 0.0377(7) 0.6827(7) 0.9278(5) 0.0307(13) Uani 0.514(3) 1 d D U P A 2
C10_4 C 0.0205(5) 0.6554(4) 0.8450(4) 0.0272(10) Uani 0.514(3) 1 d D U P A 2
H10_4 H -0.058098 0.703845 0.818867 0.033 Uiso 0.514(3) 1 calc R U P A 2
C1_6 C 0.4300(2) 0.8259(2) 0.19134(18) 0.0285(5) Uani 1 1 d D U . . .
C2_6 C 0.5486(2) 0.8477(2) 0.10774(19) 0.0321(5) Uani 1 1 d D U . . .
H2_6 H 0.595453 0.787557 0.067775 0.039 Uiso 1 1 calc R U . . .
C3_6 C 0.5956(3) 0.9548(2) 0.0846(2) 0.0358(6) Uani 1 1 d D U . . .
H3_6 H 0.675823 0.967071 0.029409 0.043 Uiso 1 1 calc R U . . .
C4_6 C 0.5272(3) 1.0475(2) 0.1412(2) 0.0337(6) Uani 1 1 d D U . . .
C5_6 C 0.5728(3) 1.1602(2) 0.1181(2) 0.0442(7) Uani 1 1 d D U . . .
H5_6 H 0.651059 1.176074 0.061734 0.053 Uiso 1 1 calc R U . . .
C6_6 C 0.5056(4) 1.2455(3) 0.1761(3) 0.0570(8) Uani 1 1 d D U . . .
H6_6 H 0.537287 1.320275 0.160156 0.068 Uiso 1 1 calc R U . . .
C7_6 C 0.3899(4) 1.2234(3) 0.2591(3) 0.0650(10) Uani 1 1 d D U . . .
H7_6 H 0.344632 1.282741 0.299831 0.078 Uiso 1 1 calc R U . . .
C8_6 C 0.3410(3) 1.1175(3) 0.2824(3) 0.0524(8) Uani 1 1 d D U . . .
H8_6 H 0.261384 1.104755 0.338167 0.063 Uiso 1 1 calc R U . . .
C9_6 C 0.4083(3) 1.0270(2) 0.2238(2) 0.0353(6) Uani 1 1 d D U . . .
C10_6 C 0.3628(2) 0.9147(2) 0.2472(2) 0.0326(5) Uani 1 1 d D U . . .
H10_6 H 0.283603 0.900453 0.303017 0.039 Uiso 1 1 calc R U . . .

loop_
_atom_site_aniso_label
_atom_site_aniso_U_11
_atom_site_aniso_U_22
_atom_site_aniso_U_33
_atom_site_aniso_U_23
_atom_site_aniso_U_13
_atom_site_aniso_U_12
O1 0.0581(14) 0.0515(12) 0.0572(14) -0.0299(11) -0.0117(11) 0.0109(11)
O2 0.0601(13) 0.0334(9) 0.0442(11) -0.0201(9) 0.0008(9) -0.0153(9)
C1 0.0265(12) 0.0167(10) 0.0342(13) -0.0077(9) -0.0106(10) -0.0036(8)
C4 0.0275(13) 0.0290(12) 0.0565(18) -0.0181(12) -0.0079(12) -0.0037(10)
C5 0.0269(13) 0.0221(11) 0.069(2) -0.0120(12) -0.0133(13) 0.0016(10)
C6 0.0297(13) 0.0212(11) 0.0560(17) -0.0042(11) -0.0156(12) -0.0038(10)
C7 0.0259(12) 0.0227(10) 0.0414(14) -0.0090(10) -0.0130(10) -0.0048(9)
C8 0.0270(12) 0.0192(10) 0.0341(13) -0.0033(9) -0.0132(10) -0.0030(9)
C9 0.0388(14) 0.0343(13) 0.0367(15) -0.0021(11) -0.0166(12) -0.0098(11)
C10 0.0368(14) 0.0306(12) 0.0343(14) -0.0083(10) -0.0117(11) -0.0134(10)
C11 0.0260(12) 0.0189(10) 0.0356(13) -0.0083(9) -0.0127(10) -0.0042(9)
C12 0.0326(12) 0.0200(10) 0.0322(13) -0.0082(9) -0.0124(10) -0.0048(9)
C13 0.0291(12) 0.0179(10) 0.0351(13) -0.0094(9) -0.0120(10) -0.0013(9)
C14 0.0318(12) 0.0198(10) 0.0363(14) -0.0105(9) -0.0115(10) -0.0055(9)
C15 0.0601(19) 0.0321(13) 0.0375(16) -0.0144(12) -0.0031(14) -0.0207(13)
C16 0.0339(13) 0.0210(10) 0.0339(14) -0.0078(10) -0.0126(11) -0.0025(9)
C2 0.0266(12) 0.0191(10) 0.0361(14) -0.0087(9) -0.0120(10) -0.0039(9)
C3 0.0295(12) 0.0229(11) 0.0410(15) -0.0097(10) -0.0083(11) -0.0070(9)
C1_1 0.020(5) 0.017(4) 0.045(4) -0.007(3) -0.008(3) -0.003(4)
C2_1 0.029(4) 0.010(4) 0.050(5) -0.002(3) -0.015(3) -0.001(3)
C3_1 0.026(3) 0.011(5) 0.047(6) -0.007(4) -0.012(4) 0.001(3)
C4_1 0.030(4) 0.010(3) 0.050(6) 0.000(4) -0.012(4) -0.001(3)
C5_1 0.030(5) 0.016(3) 0.048(5) 0.002(3) -0.012(3) -0.002(3)
C6_1 0.027(6) 0.022(3) 0.043(4) -0.004(3) -0.008(4) -0.003(4)
C1_2 0.025(5) 0.014(3) 0.041(4) -0.007(3) -0.008(3) 0.006(3)
C2_2 0.027(3) 0.009(4) 0.044(4) -0.008(3) -0.008(3) 0.000(3)
C3_2 0.032(3) 0.012(4) 0.050(5) -0.004(3) -0.009(4) -0.002(3)
C4_2 0.024(3) 0.013(4) 0.051(6) -0.005(3) -0.007(3) -0.002(3)
C5_2 0.032(5) 0.021(3) 0.055(5) -0.001(3) -0.016(3) -0.003(3)
C6_2 0.024(5) 0.026(3) 0.048(4) -0.002(3) -0.013(3) -0.002(3)
C1_3 0.022(3) 0.024(3) 0.033(3) -0.008(2) -0.004(2) -0.008(2)
C2_3 0.026(3) 0.027(2) 0.035(3) -0.0093(19) -0.012(2) -0.0030(19)
C3_3 0.030(2) 0.025(2) 0.033(2) -0.0085(18) -0.0067(19) -0.0057(19)
C4_3 0.033(3) 0.028(2) 0.026(3) -0.006(2) -0.006(2) -0.011(2)
C5_3 0.037(3) 0.036(3) 0.030(3) -0.012(2) -0.0042(19) -0.012(2)
C6_3 0.042(3) 0.042(3) 0.033(3) -0.015(2) -0.009(2) -0.013(2)
C7_3 0.039(3) 0.042(3) 0.034(3) -0.011(2) -0.016(2) -0.008(2)
C8_3 0.030(2) 0.036(2) 0.028(2) -0.0083(19) -0.0087(19) -0.0067(19)
C9_3 0.027(2) 0.026(2) 0.027(3) -0.0048(19) -0.0048(19) -0.0088(19)
C10_3 0.024(3) 0.023(3) 0.035(3) -0.010(2) -0.007(2) -0.004(2)
C1_4 0.023(3) 0.025(3) 0.033(3) -0.013(2) -0.005(2) -0.005(2)
C2_4 0.025(2) 0.025(2) 0.034(2) -0.011(2) -0.008(2) -0.0031(19)
C3_4 0.029(2) 0.032(2) 0.037(3) -0.0078(19) -0.013(2) -0.0077(19)
C4_4 0.033(2) 0.031(2) 0.031(3) -0.0091(19) -0.006(2) -0.0115(18)
C5_4 0.039(3) 0.042(3) 0.037(3) -0.015(2) -0.009(2) -0.014(2)
C6_4 0.043(3) 0.043(3) 0.036(3) -0.016(2) -0.008(2) -0.017(2)
C7_4 0.041(3) 0.036(3) 0.038(3) -0.018(2) -0.005(2) -0.010(2)
C8_4 0.036(2) 0.031(2) 0.035(2) -0.0113(19) -0.0079(19) -0.0077(18)
C9_4 0.032(3) 0.027(2) 0.034(3) -0.009(2) -0.007(2) -0.0083(19)
C10_4 0.026(2) 0.022(2) 0.032(2) -0.0083(18) -0.0081(19) -0.0026(18)
C1_6 0.0305(12) 0.0200(10) 0.0328(13) -0.0040(9) -0.0139(10) -0.0020(9)
C2_6 0.0358(13) 0.0256(11) 0.0318(13) -0.0060(10) -0.0117(11) -0.0035(10)
C3_6 0.0349(14) 0.0318(12) 0.0365(15) -0.0033(11) -0.0116(11) -0.0084(10)
C4_6 0.0384(14) 0.0258(11) 0.0371(14) -0.0027(10) -0.0172(11) -0.0080(10)
C5_6 0.0535(17) 0.0382(14) 0.0456(17) -0.0047(12) -0.0169(14) -0.0211(13)
C6_6 0.079(2) 0.0366(14) 0.063(2) -0.0116(14) -0.0144(17) -0.0313(15)
C7_6 0.080(2) 0.0379(15) 0.079(2) -0.0296(16) -0.0017(19) -0.0226(16)
C8_6 0.0563(19) 0.0316(13) 0.067(2) -0.0230(14) -0.0024(15) -0.0123(13)
C9_6 0.0383(14) 0.0238(11) 0.0436(15) -0.0088(10) -0.0130(11) -0.0063(10)
C10_6 0.0315(13) 0.0224(11) 0.0415(15) -0.0084(10) -0.0108(11) -0.0037(9)

loop_
_atom_type_symbol
_atom_type_description
_atom_type_scat_dispersion_real
_atom_type_scat_dispersion_imag
_atom_type_scat_source
C C 0.0033 0.0016 'International Tables Vol C Tables 4.2.6.8 and 6.1.1.4'
H H 0.0000 0.0000 'International Tables Vol C Tables 4.2.6.8 and 6.1.1.4'
O O 0.0106 0.0060 'International Tables Vol C Tables 4.2.6.8 and 6.1.1.4'

loop_
_geom_angle_atom_site_label_1
_geom_angle_atom_site_label_2
_geom_angle_atom_site_label_3
_geom_angle
_geom_angle_site_symmetry_1
_geom_angle_site_symmetry_3
_geom_angle_publ_flag
C2 C1 C11 102.52(18) . . ?
C2 C1 C12 114.67(19) . . ?
C11 C1 C12 118.2(2) . . ?
C2 C1 C14 117.13(19) . . ?
C11 C1 C14 116.23(18) . . ?
C12 C1 C14 88.80(16) . . ?
C5 C4 C3 120.5(2) . . ?
C5 C4 H4 119.7 . . ?
C3 C4 H4 119.7 . . ?
C4 C5 C6 120.7(2) . . ?
C4 C5 H5 119.7 . . ?
C6 C5 H5 119.7 . . ?
C5 C6 C7 118.9(2) . . ?
C5 C6 H6 120.6 . . ?
C7 C6 H6 120.6 . . ?
C2 C7 C6 120.6(2) . . ?
C2 C7 C8 112.18(19) . . ?
C6 C7 C8 127.1(2) . . ?
C1_2 C8 C7 113.6(10) . . ?
C1_1 C8 C7 110.3(11) . . ?
C1_2 C8 C9 116.9(9) . . ?
C1_1 C8 C9 115.8(9) . . ?
C7 C8 C9 113.5(2) . . ?
C1_2 C8 C11 118.2(8) . . ?
C1_1 C8 C11 123.9(9) . . ?
C7 C8 C11 102.09(18) . . ?
C9 C8 C11 89.46(17) . . ?
C8 C9 C10 89.85(18) . . ?
C8 C9 H9A 113.7 . . ?
C10 C9 H9A 113.7 . . ?
C8 C9 H9B 113.7 . . ?
C10 C9 H9B 113.7 . . ?
H9A C9 H9B 110.9 . . ?
C15 C10 C11 115.9(2) . . ?
C15 C10 C9 116.2(2) . . ?
C11 C10 C9 90.22(18) . . ?
C15 C10 H10 111.0 . . ?
C11 C10 H10 111.0 . . ?
C9 C10 H10 111.0 . . ?
C1 C11 C10 115.82(19) . . ?
C1 C11 C8 109.25(18) . . ?
C10 C11 C8 89.28(17) . . ?
C1 C11 H11 113.4 . . ?
C10 C11 H11 113.4 . . ?
C8 C11 H11 113.4 . . ?
C13 C12 C1 91.11(17) . . ?
C13 C12 H12A 113.4 . . ?
C1 C12 H12A 113.4 . . ?
C13 C12 H12B 113.4 . . ?
C1 C12 H12B 113.4 . . ?
H12A C12 H12B 110.7 . . ?
C16 C13 C12 116.32(19) . . ?
C16 C13 C14 113.1(2) . . ?
C12 C13 C14 89.73(16) . . ?
C16 C13 H13 112.0 . . ?
C12 C13 H13 112.0 . . ?
C14 C13 H13 112.0 . . ?
C13 C14 C1 90.17(16) . . ?
C13 C14 H14A 113.6 . . ?
C1 C14 H14A 113.6 . . ?
C13 C14 H14B 113.6 . . ?
C1 C14 H14B 113.6 . . ?
H14A C14 H14B 110.9 . . ?
O1 C15 C1_3 107.8(3) . . ?
O1 C15 C10 121.1(2) . . ?
C1_3 C15 C10 131.0(3) . . ?
O1 C15 C1_4 129.5(3) . . ?
C10 C15 C1_4 109.4(3) . . ?
O2 C16 C1_6 120.6(2) . . ?
O2 C16 C13 121.6(2) . . ?
C1_6 C16 C13 117.7(2) . . ?
C7 C2 C3 120.0(2) . . ?
C7 C2 C1 112.4(2) . . ?
C3 C2 C1 127.4(2) . . ?
C2 C3 C4 119.3(2) . . ?
C2 C3 H3 120.4 . . ?
C4 C3 H3 120.4 . . ?
C2_1 C1_1 C6_1 119.0(9) . . ?
C2_1 C1_1 C8 122.3(13) . . ?
C6_1 C1_1 C8 118.7(13) . . ?
C1_1 C2_1 C3_1 121.1(9) . . ?
C1_1 C2_1 H2_1 119.5 . . ?
C3_1 C2_1 H2_1 119.5 . . ?
C4_1 C3_1 C2_1 118.8(9) . . ?
C4_1 C3_1 H3_1 120.6 . . ?
C2_1 C3_1 H3_1 120.6 . . ?
C3_1 C4_1 C5_1 120.5(8) . . ?
C3_1 C4_1 H4_1 119.8 . . ?
C5_1 C4_1 H4_1 119.8 . . ?
C6_1 C5_1 C4_1 120.5(8) . . ?
C6_1 C5_1 H5_1 119.8 . . ?
C4_1 C5_1 H5_1 119.8 . . ?
C5_1 C6_1 C1_1 120.2(9) . . ?
C5_1 C6_1 H6_1 119.9 . . ?
C1_1 C6_1 H6_1 119.9 . . ?
C2_2 C1_2 C6_2 117.8(9) . . ?
C2_2 C1_2 C8 119.8(12) . . ?
C6_2 C1_2 C8 122.2(12) . . ?
C3_2 C2_2 C1_2 120.4(9) . . ?
C3_2 C2_2 H2_2 119.8 . . ?
C1_2 C2_2 H2_2 119.8 . . ?
C2_2 C3_2 C4_2 121.3(9) . . ?
C2_2 C3_2 H3_2 119.3 . . ?
C4_2 C3_2 H3_2 119.3 . . ?
C5_2 C4_2 C3_2 119.1(7) . . ?
C5_2 C4_2 H4_2 120.5 . . ?
C3_2 C4_2 H4_2 120.5 . . ?
C4_2 C5_2 C6_2 120.1(8) . . ?
C4_2 C5_2 H5_2 120.0 . . ?
C6_2 C5_2 H5_2 120.0 . . ?
C5_2 C6_2 C1_2 121.3(9) . . ?
C5_2 C6_2 H6_2 119.3 . . ?
C1_2 C6_2 H6_2 119.3 . . ?
C10_3 C1_3 C2_3 121.2(5) . . ?
C10_3 C1_3 C15 115.6(5) . . ?
C2_3 C1_3 C15 123.1(5) . . ?
C3_3 C2_3 C1_3 119.5(5) . . ?
C3_3 C2_3 H2_3 120.2 . . ?
C1_3 C2_3 H2_3 120.2 . . ?
C2_3 C3_3 C4_3 120.8(5) . . ?
C2_3 C3_3 H3_3 119.6 . . ?
C4_3 C3_3 H3_3 119.6 . . ?
C3_3 C4_3 C9_3 119.7(5) . . ?
C3_3 C4_3 C5_3 121.7(5) . . ?
C9_3 C4_3 C5_3 118.6(5) . . ?
C6_3 C5_3 C4_3 120.4(5) . . ?
C6_3 C5_3 H5_3 119.8 . . ?
C4_3 C5_3 H5_3 119.8 . . ?
C5_3 C6_3 C7_3 121.3(6) . . ?
C5_3 C6_3 H6_3 119.4 . . ?
C7_3 C6_3 H6_3 119.4 . . ?
C8_3 C7_3 C6_3 119.6(5) . . ?
C8_3 C7_3 H7_3 120.2 . . ?
C6_3 C7_3 H7_3 120.2 . . ?
C7_3 C8_3 C9_3 120.7(5) . . ?
C7_3 C8_3 H8_3 119.6 . . ?
C9_3 C8_3 H8_3 119.6 . . ?
C8_3 C9_3 C4_3 119.4(5) . . ?
C8_3 C9_3 C10_3 122.4(5) . . ?
C4_3 C9_3 C10_3 118.2(5) . . ?
C1_3 C10_3 C9_3 120.5(5) . . ?
C1_3 C10_3 H10_3 119.8 . . ?
C9_3 C10_3 H10_3 119.8 . . ?
C10_4 C1_4 C2_4 118.4(5) . . ?
C10_4 C1_4 C15 113.3(5) . . ?
C2_4 C1_4 C15 128.3(4) . . ?
C3_4 C2_4 C1_4 121.4(5) . . ?
C3_4 C2_4 H2_4 119.3 . . ?
C1_4 C2_4 H2_4 119.3 . . ?
C2_4 C3_4 C4_4 120.2(5) . . ?
C2_4 C3_4 H3_4 119.9 . . ?
C4_4 C3_4 H3_4 119.9 . . ?
C3_4 C4_4 C5_4 120.8(5) . . ?
C3_4 C4_4 C9_4 119.3(5) . . ?
C5_4 C4_4 C9_4 119.8(5) . . ?
C6_4 C5_4 C4_4 119.4(5) . . ?
C6_4 C5_4 H5_4 120.3 . . ?
C4_4 C5_4 H5_4 120.3 . . ?
C5_4 C6_4 C7_4 121.2(5) . . ?
C5_4 C6_4 H6_4 119.4 . . ?
C7_4 C6_4 H6_4 119.4 . . ?
C8_4 C7_4 C6_4 119.8(4) . . ?
C8_4 C7_4 H7_4 120.1 . . ?
C6_4 C7_4 H7_4 120.1 . . ?
C7_4 C8_4 C9_4 120.8(5) . . ?
C7_4 C8_4 H8_4 119.6 . . ?
C9_4 C8_4 H8_4 119.6 . . ?
C10_4 C9_4 C8_4 122.0(5) . . ?
C10_4 C9_4 C4_4 119.0(5) . . ?
C8_4 C9_4 C4_4 119.0(5) . . ?
C1_4 C10_4 C9_4 121.5(5) . . ?
C1_4 C10_4 H10_4 119.2 . . ?
C9_4 C10_4 H10_4 119.2 . . ?
C10_6 C1_6 C2_6 118.9(2) . . ?
C10_6 C1_6 C16 122.0(2) . . ?
C2_6 C1_6 C16 119.1(2) . . ?
C3_6 C2_6 C1_6 120.4(2) . . ?
C3_6 C2_6 H2_6 119.8 . . ?
C1_6 C2_6 H2_6 119.8 . . ?
C2_6 C3_6 C4_6 121.4(2) . . ?
C2_6 C3_6 H3_6 119.3 . . ?
C4_6 C3_6 H3_6 119.3 . . ?
C3_6 C4_6 C9_6 118.5(2) . . ?
C3_6 C4_6 C5_6 122.5(2) . . ?
C9_6 C4_6 C5_6 118.9(2) . . ?
C6_6 C5_6 C4_6 120.6(3) . . ?
C6_6 C5_6 H5_6 119.7 . . ?
C4_6 C5_6 H5_6 119.7 . . ?
C5_6 C6_6 C7_6 120.2(3) . . ?
C5_6 C6_6 H6_6 119.9 . . ?
C7_6 C6_6 H6_6 119.9 . . ?
C8_6 C7_6 C6_6 120.9(3) . . ?
C8_6 C7_6 H7_6 119.5 . . ?
C6_6 C7_6 H7_6 119.5 . . ?
C7_6 C8_6 C9_6 120.3(3) . . ?
C7_6 C8_6 H8_6 119.9 . . ?
C9_6 C8_6 H8_6 119.9 . . ?
C8_6 C9_6 C10_6 121.9(2) . . ?
C8_6 C9_6 C4_6 119.0(2) . . ?
C10_6 C9_6 C4_6 119.1(2) . . ?
C1_6 C10_6 C9_6 121.7(2) . . ?
C1_6 C10_6 H10_6 119.2 . . ?
C9_6 C10_6 H10_6 119.2 . . ?

loop_
_geom_bond_atom_site_label_1
_geom_bond_atom_site_label_2
_geom_bond_distance
_geom_bond_site_symmetry_2
_geom_bond_publ_flag
O1 C15 1.220(4) . ?
O2 C16 1.219(3) . ?
C1 C2 1.518(3) . ?
C1 C11 1.542(3) . ?
C1 C12 1.566(3) . ?
C1 C14 1.567(3) . ?
C4 C5 1.386(4) . ?
C4 C3 1.393(3) . ?
C4 H4 0.9500 . ?
C5 C6 1.388(4) . ?
C5 H5 0.9500 . ?
C6 C7 1.399(3) . ?
C6 H6 0.9500 . ?
C7 C2 1.391(3) . ?
C7 C8 1.514(3) . ?
C8 C1_2 1.508(10) . ?
C8 C1_1 1.514(9) . ?
C8 C9 1.549(4) . ?
C8 C11 1.575(3) . ?
C9 C10 1.557(3) . ?
C9 H9A 0.9900 . ?
C9 H9B 0.9900 . ?
C10 C15 1.505(4) . ?
C10 C11 1.546(3) . ?
C10 H10 1.0000 . ?
C11 H11 1.0000 . ?
C12 C13 1.542(3) . ?
C12 H12A 0.9900 . ?
C12 H12B 0.9900 . ?
C13 C16 1.510(3) . ?
C13 C14 1.566(3) . ?
C13 H13 1.0000 . ?
C14 H14A 0.9900 . ?
C14 H14B 0.9900 . ?
C15 C1_3 1.470(7) . ?
C15 C1_4 1.578(7) . ?
C16 C1_6 1.491(3) . ?
C2 C3 1.393(3) . ?
C3 H3 0.9500 . ?
C1_1 C2_1 1.386(10) . ?
C1_1 C6_1 1.396(10) . ?
C2_1 C3_1 1.403(9) . ?
C2_1 H2_1 0.9500 . ?
C3_1 C4_1 1.383(8) . ?
C3_1 H3_1 0.9500 . ?
C4_1 C5_1 1.385(9) . ?
C4_1 H4_1 0.9500 . ?
C5_1 C6_1 1.382(9) . ?
C5_1 H5_1 0.9500 . ?
C6_1 H6_1 0.9500 . ?
C1_2 C2_2 1.399(10) . ?
C1_2 C6_2 1.403(9) . ?
C2_2 C3_2 1.387(9) . ?
C2_2 H2_2 0.9500 . ?
C3_2 C4_2 1.390(7) . ?
C3_2 H3_2 0.9500 . ?
C4_2 C5_2 1.380(8) . ?
C4_2 H4_2 0.9500 . ?
C5_2 C6_2 1.395(9) . ?
C5_2 H5_2 0.9500 . ?
C6_2 H6_2 0.9500 . ?
C1_3 C10_3 1.369(7) . ?
C1_3 C2_3 1.411(7) . ?
C2_3 C3_3 1.369(6) . ?
C2_3 H2_3 0.9500 . ?
C3_3 C4_3 1.417(7) . ?
C3_3 H3_3 0.9500 . ?
C4_3 C9_3 1.420(7) . ?
C4_3 C5_3 1.422(7) . ?
C5_3 C6_3 1.367(7) . ?
C5_3 H5_3 0.9500 . ?
C6_3 C7_3 1.408(8) . ?
C6_3 H6_3 0.9500 . ?
C7_3 C8_3 1.373(7) . ?
C7_3 H7_3 0.9500 . ?
C8_3 C9_3 1.420(7) . ?
C8_3 H8_3 0.9500 . ?
C9_3 C10_3 1.422(7) . ?
C10_3 H10_3 0.9500 . ?
C1_4 C10_4 1.388(6) . ?
C1_4 C2_4 1.424(7) . ?
C2_4 C3_4 1.372(6) . ?
C2_4 H2_4 0.9500 . ?
C3_4 C4_4 1.417(6) . ?
C3_4 H3_4 0.9500 . ?
C4_4 C5_4 1.421(7) . ?
C4_4 C9_4 1.422(7) . ?
C5_4 C6_4 1.375(7) . ?
C5_4 H5_4 0.9500 . ?
C6_4 C7_4 1.420(7) . ?
C6_4 H6_4 0.9500 . ?
C7_4 C8_4 1.371(6) . ?
C7_4 H7_4 0.9500 . ?
C8_4 C9_4 1.414(7) . ?
C8_4 H8_4 0.9500 . ?
C9_4 C10_4 1.413(7) . ?
C10_4 H10_4 0.9500 . ?
C1_6 C10_6 1.370(3) . ?
C1_6 C2_6 1.424(3) . ?
C2_6 C3_6 1.369(3) . ?
C2_6 H2_6 0.9500 . ?
C3_6 C4_6 1.413(3) . ?
C3_6 H3_6 0.9500 . ?
C4_6 C9_6 1.416(4) . ?
C4_6 C5_6 1.421(3) . ?
C5_6 C6_6 1.360(4) . ?
C5_6 H5_6 0.9500 . ?
C6_6 C7_6 1.400(4) . ?
C6_6 H6_6 0.9500 . ?
C7_6 C8_6 1.368(4) . ?
C7_6 H7_6 0.9500 . ?
C8_6 C9_6 1.412(4) . ?
C8_6 H8_6 0.9500 . ?
C9_6 C10_6 1.415(3) . ?
C10_6 H10_6 0.9500 . ?

loop_
_geom_torsion_atom_site_label_1
_geom_torsion_atom_site_label_2
_geom_torsion_atom_site_label_3
_geom_torsion_atom_site_label_4
_geom_torsion
_geom_torsion_site_symmetry_1
_geom_torsion_site_symmetry_2
_geom_torsion_site_symmetry_3
_geom_torsion_site_symmetry_4
_geom_torsion_publ_flag
C3 C4 C5 C6 -0.1(4) . . . . ?
C4 C5 C6 C7 -0.8(4) . . . . ?
C5 C6 C7 C2 1.1(4) . . . . ?
C5 C6 C7 C8 178.3(2) . . . . ?
C2 C7 C8 C1_2 122.7(8) . . . . ?
C6 C7 C8 C1_2 -54.7(9) . . . . ?
C2 C7 C8 C1_1 127.8(8) . . . . ?
C6 C7 C8 C1_1 -49.6(9) . . . . ?
C2 C7 C8 C9 -100.4(2) . . . . ?
C6 C7 C8 C9 82.2(3) . . . . ?
C2 C7 C8 C11 -5.7(2) . . . . ?
C6 C7 C8 C11 176.9(2) . . . . ?
C1_2 C8 C9 C10 -129.8(10) . . . . ?
C1_1 C8 C9 C10 -136.1(11) . . . . ?
C7 C8 C9 C10 94.8(2) . . . . ?
C11 C8 C9 C10 -8.16(18) . . . . ?
C8 C9 C10 C15 127.6(2) . . . . ?
C8 C9 C10 C11 8.32(18) . . . . ?
C2 C1 C11 C10 86.3(2) . . . . ?
C12 C1 C11 C10 -146.56(19) . . . . ?
C14 C1 C11 C10 -42.8(3) . . . . ?
C2 C1 C11 C8 -12.6(2) . . . . ?
C12 C1 C11 C8 114.6(2) . . . . ?
C14 C1 C11 C8 -141.67(19) . . . . ?
C15 C10 C11 C1 121.2(2) . . . . ?
C9 C10 C11 C1 -119.3(2) . . . . ?
C15 C10 C11 C8 -127.7(2) . . . . ?
C9 C10 C11 C8 -8.18(18) . . . . ?
C1_2 C8 C11 C1 -114.0(11) . . . . ?
C1_1 C8 C11 C1 -113.4(12) . . . . ?
C7 C8 C11 C1 11.4(2) . . . . ?
C9 C8 C11 C1 125.4(2) . . . . ?
C1_2 C8 C11 C10 128.8(11) . . . . ?
C1_1 C8 C11 C10 129.4(12) . . . . ?
C7 C8 C11 C10 -105.8(2) . . . . ?
C9 C8 C11 C10 8.22(18) . . . . ?
C2 C1 C12 C13 -116.2(2) . . . . ?
C11 C1 C12 C13 122.68(19) . . . . ?
C14 C1 C12 C13 3.31(17) . . . . ?
C1 C12 C13 C16 112.5(2) . . . . ?
C1 C12 C13 C14 -3.32(17) . . . . ?
C16 C13 C14 C1 -115.37(19) . . . . ?
C12 C13 C14 C1 3.31(17) . . . . ?
C2 C1 C14 C13 114.0(2) . . . . ?
C11 C1 C14 C13 -124.4(2) . . . . ?
C12 C1 C14 C13 -3.26(17) . . . . ?
C11 C10 C15 O1 -3.1(3) . . . . ?
C9 C10 C15 O1 -107.2(3) . . . . ?
C11 C10 C15 C1_3 179.1(4) . . . . ?
C9 C10 C15 C1_3 75.0(4) . . . . ?
C11 C10 C15 C1_4 176.3(3) . . . . ?
C9 C10 C15 C1_4 72.2(3) . . . . ?
C12 C13 C16 O2 4.3(3) . . . . ?
C14 C13 C16 O2 106.1(3) . . . . ?
C12 C13 C16 C1_6 -173.18(19) . . . . ?
C14 C13 C16 C1_6 -71.3(2) . . . . ?
C6 C7 C2 C3 -0.6(4) . . . . ?
C8 C7 C2 C3 -178.2(2) . . . . ?
C6 C7 C2 C1 175.3(2) . . . . ?
C8 C7 C2 C1 -2.3(3) . . . . ?
C11 C1 C2 C7 9.3(2) . . . . ?
C12 C1 C2 C7 -120.1(2) . . . . ?
C14 C1 C2 C7 137.8(2) . . . . ?
C11 C1 C2 C3 -175.1(2) . . . . ?
C12 C1 C2 C3 55.5(3) . . . . ?
C14 C1 C2 C3 -46.6(3) . . . . ?
C7 C2 C3 C4 -0.3(4) . . . . ?
C1 C2 C3 C4 -175.5(2) . . . . ?
C5 C4 C3 C2 0.7(4) . . . . ?
C7 C8 C1_1 C2_1 -83.8(15) . . . . ?
C9 C8 C1_1 C2_1 145.6(12) . . . . ?
C11 C8 C1_1 C2_1 37(2) . . . . ?
C7 C8 C1_1 C6_1 96.3(17) . . . . ?
C9 C8 C1_1 C6_1 -34(2) . . . . ?
C11 C8 C1_1 C6_1 -142.5(14) . . . . ?
C6_1 C1_1 C2_1 C3_1 0.3(15) . . . . ?
C8 C1_1 C2_1 C3_1 -180(2) . . . . ?
C1_1 C2_1 C3_1 C4_1 0.2(12) . . . . ?
C2_1 C3_1 C4_1 C5_1 0.2(17) . . . . ?
C3_1 C4_1 C5_1 C6_1 -1.2(19) . . . . ?
C4_1 C5_1 C6_1 C1_1 2(2) . . . . ?
C2_1 C1_1 C6_1 C5_1 -1(2) . . . . ?
C8 C1_1 C6_1 C5_1 178.7(18) . . . . ?
C7 C8 C1_2 C2_2 -76.1(14) . . . . ?
C9 C8 C1_2 C2_2 148.6(10) . . . . ?
C11 C8 C1_2 C2_2 43.5(17) . . . . ?
C7 C8 C1_2 C6_2 98.1(18) . . . . ?
C9 C8 C1_2 C6_2 -37(2) . . . . ?
C11 C8 C1_2 C6_2 -142.4(15) . . . . ?
C6_2 C1_2 C2_2 C3_2 -0.3(14) . . . . ?
C8 C1_2 C2_2 C3_2 174.1(19) . . . . ?
C1_2 C2_2 C3_2 C4_2 0.0(12) . . . . ?
C2_2 C3_2 C4_2 C5_2 -0.6(16) . . . . ?
C3_2 C4_2 C5_2 C6_2 1.5(18) . . . . ?
C4_2 C5_2 C6_2 C1_2 -2(2) . . . . ?
C2_2 C1_2 C6_2 C5_2 1(2) . . . . ?
C8 C1_2 C6_2 C5_2 -173.0(18) . . . . ?
O1 C15 C1_3 C10_3 175.0(4) . . . . ?
C10 C15 C1_3 C10_3 -6.9(7) . . . . ?
O1 C15 C1_3 C2_3 -9.2(6) . . . . ?
C10 C15 C1_3 C2_3 168.8(3) . . . . ?
C10_3 C1_3 C2_3 C3_3 1.1(6) . . . . ?
C15 C1_3 C2_3 C3_3 -174.4(5) . . . . ?
C1_3 C2_3 C3_3 C4_3 0.2(6) . . . . ?
C2_3 C3_3 C4_3 C9_3 -2.6(10) . . . . ?
C2_3 C3_3 C4_3 C5_3 177.9(6) . . . . ?
C3_3 C4_3 C5_3 C6_3 178.3(6) . . . . ?
C9_3 C4_3 C5_3 C6_3 -1.2(10) . . . . ?
C4_3 C5_3 C6_3 C7_3 0.0(9) . . . . ?
C5_3 C6_3 C7_3 C8_3 0.7(9) . . . . ?
C6_3 C7_3 C8_3 C9_3 -0.1(8) . . . . ?
C7_3 C8_3 C9_3 C4_3 -1.1(8) . . . . ?
C7_3 C8_3 C9_3 C10_3 177.5(5) . . . . ?
C3_3 C4_3 C9_3 C8_3 -177.8(6) . . . . ?
C5_3 C4_3 C9_3 C8_3 1.8(10) . . . . ?
C3_3 C4_3 C9_3 C10_3 3.6(10) . . . . ?
C5_3 C4_3 C9_3 C10_3 -176.9(6) . . . . ?
C2_3 C1_3 C10_3 C9_3 0.1(8) . . . . ?
C15 C1_3 C10_3 C9_3 175.9(4) . . . . ?
C8_3 C9_3 C10_3 C1_3 179.1(5) . . . . ?
C4_3 C9_3 C10_3 C1_3 -2.4(9) . . . . ?
O1 C15 C1_4 C10_4 -13.9(6) . . . . ?
C10 C15 C1_4 C10_4 166.7(4) . . . . ?
O1 C15 C1_4 C2_4 166.9(4) . . . . ?
C10 C15 C1_4 C2_4 -12.4(6) . . . . ?
C10_4 C1_4 C2_4 C3_4 -2.8(6) . . . . ?
C15 C1_4 C2_4 C3_4 176.3(4) . . . . ?
C1_4 C2_4 C3_4 C4_4 0.3(5) . . . . ?
C2_4 C3_4 C4_4 C5_4 -176.7(4) . . . . ?
C2_4 C3_4 C4_4 C9_4 1.1(8) . . . . ?
C3_4 C4_4 C5_4 C6_4 176.6(5) . . . . ?
C9_4 C4_4 C5_4 C6_4 -1.1(9) . . . . ?
C4_4 C5_4 C6_4 C7_4 0.8(8) . . . . ?
C5_4 C6_4 C7_4 C8_4 0.7(8) . . . . ?
C6_4 C7_4 C8_4 C9_4 -1.9(8) . . . . ?
C7_4 C8_4 C9_4 C10_4 -176.3(6) . . . . ?
C7_4 C8_4 C9_4 C4_4 1.6(10) . . . . ?
C3_4 C4_4 C9_4 C10_4 0.1(10) . . . . ?
C5_4 C4_4 C9_4 C10_4 177.9(6) . . . . ?
C3_4 C4_4 C9_4 C8_4 -177.8(6) . . . . ?
C5_4 C4_4 C9_4 C8_4 0.0(10) . . . . ?
C2_4 C1_4 C10_4 C9_4 4.1(8) . . . . ?
C15 C1_4 C10_4 C9_4 -175.2(5) . . . . ?
C8_4 C9_4 C10_4 C1_4 175.1(6) . . . . ?
C4_4 C9_4 C10_4 C1_4 -2.8(10) . . . . ?
O2 C16 C1_6 C10_6 174.8(2) . . . . ?
C13 C16 C1_6 C10_6 -7.7(3) . . . . ?
O2 C16 C1_6 C2_6 -5.5(3) . . . . ?
C13 C16 C1_6 C2_6 172.02(19) . . . . ?
C10_6 C1_6 C2_6 C3_6 0.8(3) . . . . ?
C16 C1_6 C2_6 C3_6 -178.9(2) . . . . ?
C1_6 C2_6 C3_6 C4_6 -1.1(3) . . . . ?
C2_6 C3_6 C4_6 C9_6 0.5(4) . . . . ?
C2_6 C3_6 C4_6 C5_6 -179.3(2) . . . . ?
C3_6 C4_6 C5_6 C6_6 -178.6(3) . . . . ?
C9_6 C4_6 C5_6 C6_6 1.6(4) . . . . ?
C4_6 C5_6 C6_6 C7_6 -0.3(5) . . . . ?
C5_6 C6_6 C7_6 C8_6 -1.1(6) . . . . ?
C6_6 C7_6 C8_6 C9_6 1.1(6) . . . . ?
C7_6 C8_6 C9_6 C10_6 178.4(3) . . . . ?
C7_6 C8_6 C9_6 C4_6 0.3(5) . . . . ?
C3_6 C4_6 C9_6 C8_6 178.6(3) . . . . ?
C5_6 C4_6 C9_6 C8_6 -1.6(4) . . . . ?
C3_6 C4_6 C9_6 C10_6 0.4(4) . . . . ?
C5_6 C4_6 C9_6 C10_6 -179.8(2) . . . . ?
C2_6 C1_6 C10_6 C9_6 0.0(4) . . . . ?
C16 C1_6 C10_6 C9_6 179.7(2) . . . . ?
C8_6 C9_6 C10_6 C1_6 -178.8(3) . . . . ?
C4_6 C9_6 C10_6 C1_6 -0.6(4) . . . . ?
